data_2235607
loop_
_publ_author_name
'Yousuf, Sammer'
'Younas, Syed M.'
'Ambreen, Nida'
'Khan, Khalid M.'
'Miana, Ghulam A.'

_publ_section_title
;
 8-[(2-Hydroxyphenyl)imino]-3,5a,9-trimethyl-3a,4,5,5a,8,9b-hexahydronaphtho[1,2-<i>b</i>]furan-2(3<i>H</i>)-one
;
_journal_coeditor_code RZ2770
_journal_issue 7
_journal_name_full 'Acta Crystallographica Section E'
_journal_page_first o2158
_journal_paper_doi 10.1107/S1600536812027146
_journal_volume 68
_journal_year 2012
_chemical_formula_iupac 'C21 H23 N O3'
_chemical_formula_moiety 'C21 H23 N O3'
_chemical_formula_sum 'C21 H23 N O3'
_chemical_formula_weight 337.40
_chemical_name_systematic
;
8-[(2-Hydroxyphenyl)imino]-3,5a,9-trimethyl-3a,4,5,5a,8,9b-
hexahydronaphtho[1,2-<i>b</i>]furan-2(3<i>H</i>)-one
;
_space_group_IT_number 19
_symmetry_cell_setting orthorhombic
_symmetry_space_group_name_Hall 'P 2ac 2ab'
_symmetry_space_group_name_H-M 'P 21 21 21'
_atom_sites_solution_hydrogens geom
_atom_sites_solution_primary direct
_atom_sites_solution_secondary difmap
_audit_creation_method SHELXL-97
_cell_angle_alpha 90.00
_cell_angle_beta 90.00
_cell_angle_gamma 90.00
_cell_formula_units_Z 4
_cell_length_a 8.6000(9)
_cell_length_b 10.7458(11)
_cell_length_c 19.729(2)
_cell_measurement_reflns_used 1151
_cell_measurement_temperature 273(2)
_cell_measurement_theta_max 18.59
_cell_measurement_theta_min 2.80
_cell_volume 1823.2(3)
_computing_cell_refinement 'SAINT (Bruker, 2000)'
_computing_data_collection 'SMART (Bruker, 2000)'
_computing_data_reduction 'SAINT (Bruker, 2000)'
_computing_molecular_graphics 'SHELXTL (Sheldrick, 2008)'
_computing_publication_material
;
SHELXTL (Sheldrick, 2008), PARST (Nardelli, 1995) and PLATON
(Spek, 2009)
;
_computing_structure_refinement 'SHELXL97 (Sheldrick, 2008)'
_computing_structure_solution 'SHELXS97 (Sheldrick, 2008)'
_diffrn_ambient_temperature 273(2)
_diffrn_measured_fraction_theta_full 1.000
_diffrn_measured_fraction_theta_max 1.000
_diffrn_measurement_device_type
;
Bruker SMART APEX CCD area-detector
;
_diffrn_measurement_method '\w scan'
_diffrn_radiation_monochromator graphite
_diffrn_radiation_source 'fine-focus sealed tube'
_diffrn_radiation_type MoK\a
_diffrn_radiation_wavelength 0.71073
_diffrn_reflns_av_R_equivalents 0.0547
_diffrn_reflns_av_sigmaI/netI 0.0367
_diffrn_reflns_limit_h_max 10
_diffrn_reflns_limit_h_min -10
_diffrn_reflns_limit_k_max 13
_diffrn_reflns_limit_k_min -12
_diffrn_reflns_limit_l_max 23
_diffrn_reflns_limit_l_min -23
_diffrn_reflns_number 10874
_diffrn_reflns_theta_full 25.49
_diffrn_reflns_theta_max 25.49
_diffrn_reflns_theta_min 2.06
_exptl_absorpt_coefficient_mu 0.082
_exptl_absorpt_correction_T_max 0.9967
_exptl_absorpt_correction_T_min 0.9571
_exptl_absorpt_correction_type multi-scan
_exptl_absorpt_process_details '(<i>SADABS</i>; Bruker, 2000)'
_exptl_crystal_colour yellow
_exptl_crystal_density_diffrn 1.229
_exptl_crystal_density_method 'not measured'
_exptl_crystal_description Plate
_exptl_crystal_F_000 720
_exptl_crystal_size_max 0.54
_exptl_crystal_size_mid 0.14
_exptl_crystal_size_min 0.04
_refine_diff_density_max 0.135
_refine_diff_density_min -0.126
_refine_ls_extinction_method none
_refine_ls_goodness_of_fit_ref 1.036
_refine_ls_hydrogen_treatment constr
_refine_ls_matrix_type full
_refine_ls_number_parameters 228
_refine_ls_number_reflns 1955
_refine_ls_number_restraints 0
_refine_ls_restrained_S_all 1.036
_refine_ls_R_factor_all 0.0692
_refine_ls_R_factor_gt 0.0412
_refine_ls_shift/su_max 0.000
_refine_ls_shift/su_mean 0.000
_refine_ls_structure_factor_coef Fsqd
_refine_ls_weighting_details 'calc w=1/[\s^2^(Fo^2^)+(0.0419P)^2^+0.1849P] where P=(Fo^2^+2Fc^2^)/3'
_refine_ls_weighting_scheme calc
_refine_ls_wR_factor_gt 0.0858
_refine_ls_wR_factor_ref 0.1012
_reflns_number_gt 1385
_reflns_number_total 1955
_reflns_threshold_expression I>2sigma(I)
_cod_data_source_file rz2770.cif
_cod_data_source_block I
_cod_database_code 2235607
_cod_database_fobs_code 2235607

loop_
_symmetry_equiv_pos_as_xyz
'x, y, z'
'-x+1/2, -y, z+1/2'
'-x, y+1/2, -z+1/2'
'x+1/2, -y+1/2, -z'

loop_
_atom_site_type_symbol
_atom_site_label
_atom_site_fract_x
_atom_site_fract_y
_atom_site_fract_z
_atom_site_U_iso_or_equiv
_atom_site_adp_type
_atom_site_calc_flag
_atom_site_refinement_flags
_atom_site_occupancy
_atom_site_symmetry_multiplicity
O O1 0.2992(3) 0.14972(19) 0.03121(11) 0.0530(6) Uani d . 1 1
O O2 0.2744(3) 0.3535(2) 0.01341(12) 0.0647(7) Uani d . 1 1
O O3 -0.1643(3) -0.2894(3) 0.23668(15) 0.0871(9) Uani d . 1 1
H H3A -0.1272 -0.2265 0.2196 0.131 Uiso calc R 1 1
N N1 0.0397(3) -0.2580(2) 0.13093(14) 0.0542(7) Uani d . 1 1
C C1 0.3452(4) 0.2701(3) 0.03985(17) 0.0491(8) Uani d . 1 1
C C2 0.4849(4) 0.2769(3) 0.08582(16) 0.0501(8) Uani d . 1 1
H H2A 0.5785 0.2805 0.0576 0.060 Uiso calc R 1 1
C C3 0.4799(4) 0.1507(3) 0.12056(15) 0.0450(8) Uani d . 1 1
H H3B 0.4037 0.1550 0.1574 0.054 Uiso calc R 1 1
C C4 0.6257(4) 0.0914(3) 0.14781(18) 0.0553(9) Uani d . 1 1
H H4A 0.6661 0.1403 0.1852 0.066 Uiso calc R 1 1
H H4B 0.7043 0.0881 0.1126 0.066 Uiso calc R 1 1
C C5 0.5871(4) -0.0399(3) 0.17203(17) 0.0569(9) Uani d . 1 1
H H5A 0.5236 -0.0338 0.2125 0.068 Uiso calc R 1 1
H H5B 0.6832 -0.0812 0.1845 0.068 Uiso calc R 1 1
C C6 0.4998(4) -0.1229(3) 0.11905(16) 0.0501(8) Uani d . 1 1
C C7 0.4574(4) -0.2407(3) 0.15386(18) 0.0585(10) Uani d . 1 1
H H7A 0.5362 -0.2855 0.1750 0.070 Uiso calc R 1 1
C C8 0.3150(4) -0.2855(3) 0.15666(17) 0.0546(9) Uani d . 1 1
H H8A 0.2984 -0.3620 0.1775 0.066 Uiso calc R 1 1
C C9 0.1825(4) -0.2191(3) 0.12821(17) 0.0476(8) Uani d . 1 1
C C10 0.2116(4) -0.0959(3) 0.09669(17) 0.0500(8) Uani d . 1 1
C C11 0.3588(4) -0.0537(3) 0.09191(15) 0.0417(8) Uani d . 1 1
C C12 0.4121(4) 0.0698(3) 0.06425(16) 0.0446(8) Uani d . 1 1
H H12A 0.4955 0.0533 0.0316 0.053 Uiso calc R 1 1
C C13 0.4820(5) 0.3915(3) 0.1308(2) 0.0783(12) Uani d . 1 1
H H13A 0.4735 0.4647 0.1031 0.118 Uiso calc R 1 1
H H13B 0.5763 0.3953 0.1568 0.118 Uiso calc R 1 1
H H13C 0.3945 0.3870 0.1609 0.118 Uiso calc R 1 1
C C14 0.0693(4) -0.0278(3) 0.0730(2) 0.0805(14) Uani d . 1 1
H H14A 0.0889 0.0084 0.0294 0.121 Uiso calc R 1 1
H H14B 0.0440 0.0367 0.1048 0.121 Uiso calc R 1 1
H H14C -0.0161 -0.0850 0.0697 0.121 Uiso calc R 1 1
C C15 0.6148(4) -0.1591(3) 0.0611(2) 0.0707(11) Uani d . 1 1
H H15A 0.5614 -0.2090 0.0281 0.106 Uiso calc R 1 1
H H15B 0.7000 -0.2056 0.0797 0.106 Uiso calc R 1 1
H H15C 0.6536 -0.0850 0.0399 0.106 Uiso calc R 1 1
C C16 0.0030(4) -0.3792(3) 0.15327(17) 0.0525(8) Uani d . 1 1
C C17 0.0571(4) -0.4863(3) 0.12167(19) 0.0626(10) Uani d . 1 1
H H17A 0.1292 -0.4800 0.0867 0.075 Uiso calc R 1 1
C C18 0.0048(5) -0.6021(3) 0.1418(2) 0.0709(11) Uani d . 1 1
H H18A 0.0405 -0.6733 0.1200 0.085 Uiso calc R 1 1
C C19 -0.0998(5) -0.6117(4) 0.1940(2) 0.0745(12) Uani d . 1 1
H H19A -0.1337 -0.6898 0.2080 0.089 Uiso calc R 1 1
C C20 -0.1549(4) -0.5067(4) 0.2258(2) 0.0701(11) Uani d . 1 1
H H20A -0.2257 -0.5136 0.2612 0.084 Uiso calc R 1 1
C C21 -0.1051(4) -0.3920(3) 0.20502(18) 0.0567(9) Uani d . 1 1

loop_
_atom_site_aniso_label
_atom_site_aniso_U_11
_atom_site_aniso_U_22
_atom_site_aniso_U_33
_atom_site_aniso_U_12
_atom_site_aniso_U_13
_atom_site_aniso_U_23
O1 0.0561(14) 0.0463(13) 0.0566(14) -0.0012(12) -0.0146(12) 0.0084(10)
O2 0.0708(16) 0.0514(14) 0.0718(16) 0.0061(14) -0.0142(14) 0.0115(12)
O3 0.0668(18) 0.081(2) 0.114(2) -0.0007(15) 0.0180(17) -0.0079(17)
N1 0.0475(17) 0.0515(17) 0.0638(19) -0.0068(15) 0.0000(15) 0.0104(14)
C1 0.050(2) 0.048(2) 0.049(2) -0.0008(18) 0.0019(16) 0.0019(16)
C2 0.046(2) 0.0471(18) 0.057(2) -0.0002(17) 0.0028(17) -0.0032(16)
C3 0.0446(18) 0.0487(18) 0.0416(18) -0.0018(16) -0.0005(16) 0.0006(15)
C4 0.053(2) 0.057(2) 0.057(2) -0.0018(18) -0.0101(18) 0.0053(17)
C5 0.044(2) 0.066(2) 0.061(2) -0.0025(18) -0.0112(17) 0.0118(17)
C6 0.047(2) 0.0504(19) 0.053(2) 0.0012(17) -0.0003(18) 0.0115(15)
C7 0.054(2) 0.051(2) 0.071(2) 0.0098(19) -0.0099(19) 0.0143(18)
C8 0.059(2) 0.0432(19) 0.061(2) 0.0028(18) -0.0053(19) 0.0095(17)
C9 0.049(2) 0.0442(18) 0.050(2) -0.0004(17) -0.0018(16) 0.0050(15)
C10 0.048(2) 0.0449(19) 0.057(2) -0.0007(17) -0.0079(17) 0.0057(15)
C11 0.046(2) 0.0399(18) 0.0392(18) -0.0007(15) -0.0039(15) 0.0024(14)
C12 0.0452(18) 0.0470(19) 0.0415(19) 0.0053(16) -0.0012(15) 0.0054(14)
C13 0.082(3) 0.061(2) 0.093(3) 0.006(2) -0.027(3) -0.021(2)
C14 0.052(2) 0.060(2) 0.129(4) -0.003(2) -0.016(2) 0.033(2)
C15 0.061(2) 0.066(2) 0.085(3) 0.015(2) 0.009(2) 0.004(2)
C16 0.0445(19) 0.053(2) 0.060(2) -0.0052(17) -0.0041(18) 0.0100(17)
C17 0.066(2) 0.058(2) 0.064(2) -0.006(2) 0.0036(19) 0.0054(19)
C18 0.073(3) 0.057(2) 0.083(3) -0.011(2) -0.002(3) 0.001(2)
C19 0.064(3) 0.064(3) 0.095(3) -0.017(2) -0.004(2) 0.022(2)
C20 0.051(2) 0.083(3) 0.076(3) -0.012(2) 0.007(2) 0.019(2)
C21 0.0457(19) 0.059(2) 0.065(2) -0.0004(19) 0.0006(19) 0.0023(19)

loop_
_atom_type_symbol
_atom_type_description
_atom_type_scat_dispersion_real
_atom_type_scat_dispersion_imag
_atom_type_scat_source
C C 0.0033 0.0000 'International Tables Vol C Tables 4.2.6.8 and 6.1.1.4'
H H 0.0000 0.0000 'International Tables Vol C Tables 4.2.6.8 and 6.1.1.4'
N N 0.0061 0.0000 'International Tables Vol C Tables 4.2.6.8 and 6.1.1.4'
O O 0.0106 0.0000 'International Tables Vol C Tables 4.2.6.8 and 6.1.1.4'

loop_
_geom_angle_atom_site_label_1
_geom_angle_atom_site_label_2
_geom_angle_atom_site_label_3
_geom_angle
C1 O1 C12 108.1(2)
C21 O3 H3A 109.5
C9 N1 C16 121.4(3)
O2 C1 O1 120.4(3)
O2 C1 C2 128.9(3)
O1 C1 C2 110.7(3)
C1 C2 C13 112.3(3)
C1 C2 C3 101.8(3)
C13 C2 C3 117.4(3)
C1 C2 H2A 108.3
C13 C2 H2A 108.3
C3 C2 H2A 108.3
C4 C3 C2 121.0(3)
C4 C3 C12 109.7(3)
C2 C3 C12 101.0(2)
C4 C3 H3B 108.2
C2 C3 H3B 108.2
C12 C3 H3B 108.2
C3 C4 C5 108.8(3)
C3 C4 H4A 109.9
C5 C4 H4A 109.9
C3 C4 H4B 109.9
C5 C4 H4B 109.9
H4A C4 H4B 108.3
C4 C5 C6 115.0(3)
C4 C5 H5A 108.5
C6 C5 H5A 108.5
C4 C5 H5B 108.5
C6 C5 H5B 108.5
H5A C5 H5B 107.5
C7 C6 C11 112.6(3)
C7 C6 C15 106.4(3)
C11 C6 C15 111.7(3)
C7 C6 C5 107.1(3)
C11 C6 C5 109.8(3)
C15 C6 C5 109.1(3)
C8 C7 C6 124.0(3)
C8 C7 H7A 118.0
C6 C7 H7A 118.0
C7 C8 C9 122.1(3)
C7 C8 H8A 118.9
C9 C8 H8A 118.9
N1 C9 C8 124.5(3)
N1 C9 C10 117.6(3)
C8 C9 C10 117.8(3)
C11 C10 C9 119.2(3)
C11 C10 C14 125.5(3)
C9 C10 C14 115.3(3)
C10 C11 C12 127.4(3)
C10 C11 C6 124.1(3)
C12 C11 C6 108.4(3)
O1 C12 C11 118.7(3)
O1 C12 C3 104.2(2)
C11 C12 C3 110.7(2)
O1 C12 H12A 107.6
C11 C12 H12A 107.6
C3 C12 H12A 107.6
C2 C13 H13A 109.5
C2 C13 H13B 109.5
H13A C13 H13B 109.5
C2 C13 H13C 109.5
H13A C13 H13C 109.5
H13B C13 H13C 109.5
C10 C14 H14A 109.5
C10 C14 H14B 109.5
H14A C14 H14B 109.5
C10 C14 H14C 109.5
H14A C14 H14C 109.5
H14B C14 H14C 109.5
C6 C15 H15A 109.5
C6 C15 H15B 109.5
H15A C15 H15B 109.5
C6 C15 H15C 109.5
H15A C15 H15C 109.5
H15B C15 H15C 109.5
C21 C16 C17 118.2(3)
C21 C16 N1 118.1(3)
C17 C16 N1 123.4(3)
C18 C17 C16 120.5(4)
C18 C17 H17A 119.7
C16 C17 H17A 119.7
C19 C18 C17 119.8(4)
C19 C18 H18A 120.1
C17 C18 H18A 120.1
C18 C19 C20 120.4(4)
C18 C19 H19A 119.8
C20 C19 H19A 119.8
C21 C20 C19 119.6(3)
C21 C20 H20A 120.2
C19 C20 H20A 120.2
O3 C21 C20 118.3(3)
O3 C21 C16 120.4(3)
C20 C21 C16 121.3(3)

loop_
_geom_bond_atom_site_label_1
_geom_bond_atom_site_label_2
_geom_bond_distance
O1 C1 1.363(4)
O1 C12 1.451(3)
O2 C1 1.203(4)
O3 C21 1.366(4)
O3 H3A 0.8200
N1 C9 1.299(4)
N1 C16 1.411(4)
C1 C2 1.507(5)
C2 C13 1.517(4)
C2 C3 1.521(4)
C2 H2A 0.9800
C3 C4 1.506(4)
C3 C12 1.526(4)
C3 H3B 0.9800
C4 C5 1.527(4)
C4 H4A 0.9700
C4 H4B 0.9700
C5 C6 1.566(4)
C5 H5A 0.9700
C5 H5B 0.9700
C6 C7 1.486(4)
C6 C11 1.520(4)
C6 C15 1.561(5)
C7 C8 1.317(4)
C7 H7A 0.9300
C8 C9 1.457(5)
C8 H8A 0.9300
C9 C10 1.484(4)
C10 C11 1.348(4)
C10 C14 1.500(5)
C11 C12 1.506(4)
C12 H12A 0.9800
C13 H13A 0.9600
C13 H13B 0.9600
C13 H13C 0.9600
C14 H14A 0.9600
C14 H14B 0.9600
C14 H14C 0.9600
C15 H15A 0.9600
C15 H15B 0.9600
C15 H15C 0.9600
C16 C21 1.388(5)
C16 C17 1.389(5)
C17 C18 1.382(5)
C17 H17A 0.9300
C18 C19 1.372(5)
C18 H18A 0.9300
C19 C20 1.375(5)
C19 H19A 0.9300
C20 C21 1.368(5)
C20 H20A 0.9300

loop_
_geom_hbond_atom_site_label_D
_geom_hbond_atom_site_label_H
_geom_hbond_atom_site_label_A
_geom_hbond_distance_DH
_geom_hbond_distance_HA
_geom_hbond_distance_DA
_geom_hbond_angle_DHA
O3 H3A N1 0.82 2.28 2.747(4) 116

loop_
_geom_torsion_atom_site_label_1
_geom_torsion_atom_site_label_2
_geom_torsion_atom_site_label_3
_geom_torsion_atom_site_label_4
_geom_torsion
C12 O1 C1 O2 175.7(3)
C12 O1 C1 C2 -5.8(3)
O2 C1 C2 C13 34.0(5)
O1 C1 C2 C13 -144.4(3)
O2 C1 C2 C3 160.4(3)
O1 C1 C2 C3 -18.0(3)
C1 C2 C3 C4 153.7(3)
C13 C2 C3 C4 -83.3(4)
C1 C2 C3 C12 32.6(3)
C13 C2 C3 C12 155.6(3)
C2 C3 C4 C5 -173.5(3)
C12 C3 C4 C5 -56.6(3)
C3 C4 C5 C6 51.6(4)
C4 C5 C6 C7 -173.9(3)
C4 C5 C6 C11 -51.4(4)
C4 C5 C6 C15 71.3(4)
C11 C6 C7 C8 4.8(5)
C15 C6 C7 C8 -117.8(4)
C5 C6 C7 C8 125.6(4)
C6 C7 C8 C9 -3.2(6)
C16 N1 C9 C8 -9.8(5)
C16 N1 C9 C10 173.1(3)
C7 C8 C9 N1 -178.5(4)
C7 C8 C9 C10 -1.4(5)
N1 C9 C10 C11 -178.8(3)
C8 C9 C10 C11 3.9(5)
N1 C9 C10 C14 1.7(5)
C8 C9 C10 C14 -175.6(3)
C9 C10 C11 C12 -177.6(3)
C14 C10 C11 C12 1.9(6)
C9 C10 C11 C6 -2.0(5)
C14 C10 C11 C6 177.4(3)
C7 C6 C11 C10 -2.1(5)
C15 C6 C11 C10 117.5(4)
C5 C6 C11 C10 -121.3(3)
C7 C6 C11 C12 174.2(3)
C15 C6 C11 C12 -66.2(3)
C5 C6 C11 C12 54.9(3)
C1 O1 C12 C11 151.1(3)
C1 O1 C12 C3 27.3(3)
C10 C11 C12 O1 -8.0(5)
C6 C11 C12 O1 175.9(3)
C10 C11 C12 C3 112.5(4)
C6 C11 C12 C3 -63.6(3)
C4 C3 C12 O1 -166.0(2)
C2 C3 C12 O1 -37.2(3)
C4 C3 C12 C11 65.3(3)
C2 C3 C12 C11 -165.9(3)
C9 N1 C16 C21 126.8(4)
C9 N1 C16 C17 -60.1(5)
C21 C16 C17 C18 -0.4(5)
N1 C16 C17 C18 -173.5(3)
C16 C17 C18 C19 -0.9(6)
C17 C18 C19 C20 1.0(6)
C18 C19 C20 C21 0.1(6)
C19 C20 C21 O3 178.7(4)
C19 C20 C21 C16 -1.4(6)
C17 C16 C21 O3 -178.6(3)
N1 C16 C21 O3 -5.1(5)
C17 C16 C21 C20 1.5(5)
N1 C16 C21 C20 175.0(3)

loop_
_cod_related_entry_id
_cod_related_entry_database
_cod_related_entry_code
1 ChemSpider 30657908
